data_4347489
loop_
_publ_author_name
'Hinz, Alexander'
'Schulz, Axel'
'Villinger, Alexander'

_publ_section_title
;
 Synthesis of Heavy Cyclodipnictadiphosphanes [ClE(\m-P-Ter)]2 [E = P, As,
 Sb, or Bi; Ter = 2,6-bis(2,4,6-trimethylphenyl)phenyl].
;
_journal_issue 7
_journal_name_full 'Inorganic chemistry'
_journal_page_first 3692
_journal_page_last 3699
_journal_paper_doi 10.1021/acs.inorgchem.6b00218
_journal_volume 55
_journal_year 2016
_chemical_formula_moiety 'C48 H50 As2 Cl2 P2, 0.985 (C6 H6)'
_chemical_formula_sum 'C53.91 H55.91 As2 Cl2 P2'
_chemical_formula_weight 986.53
_space_group_crystal_system orthorhombic
_space_group_IT_number 61
_space_group_name_Hall '-P 2ac 2ab'
_space_group_name_H-M_alt 'P b c a'
_atom_sites_solution_hydrogens geom
_audit_creation_method SHELXL-2013
_cell_angle_alpha 90
_cell_angle_beta 90
_cell_angle_gamma 90
_cell_formula_units_Z 8
_cell_length_a 12.3620(3)
_cell_length_b 15.7778(4)
_cell_length_c 49.6197(15)
_cell_measurement_reflns_used 7859
_cell_measurement_temperature 123(2)
_cell_measurement_theta_max 25.99
_cell_measurement_theta_min 2.25
_cell_volume 9678.1(4)
_computing_cell_refinement 'Bruker Apex V7.51A'
_computing_data_collection 'Bruker Apex V7.51A'
_computing_data_reduction 'Bruker SAINT'
_computing_molecular_graphics 'ORTEP-3v2.01 (Farrugia, 1997)'
_computing_publication_material SHELXL-2013
_computing_structure_refinement 'SHELXL-2013 (Sheldrick, 2013)'
_computing_structure_solution 'SHELXS-2013 (Sheldrick, 2013)'
_diffrn_ambient_temperature 123(2)
_diffrn_measured_fraction_theta_full 0.999
_diffrn_measured_fraction_theta_max 0.999
_diffrn_measurement_device_type 'Bruker Apex Kappa-II-CCD-diffractometer'
_diffrn_measurement_method 'phi and omega scans'
_diffrn_radiation_monochromator graphite
_diffrn_radiation_source 'sealed tube'
_diffrn_radiation_type MoK\a
_diffrn_radiation_wavelength 0.71073
_diffrn_reflns_av_R_equivalents 0.0954
_diffrn_reflns_av_unetI/netI 0.0835
_diffrn_reflns_Laue_measured_fraction_full 0.999
_diffrn_reflns_Laue_measured_fraction_max 0.999
_diffrn_reflns_limit_h_max 17
_diffrn_reflns_limit_h_min -16
_diffrn_reflns_limit_k_max 22
_diffrn_reflns_limit_k_min -22
_diffrn_reflns_limit_l_max 71
_diffrn_reflns_limit_l_min -71
_diffrn_reflns_number 90450
_diffrn_reflns_point_group_measured_fraction_full 0.999
_diffrn_reflns_point_group_measured_fraction_max 0.999
_diffrn_reflns_theta_full 25.242
_diffrn_reflns_theta_max 30.998
_diffrn_reflns_theta_min 2.248
_exptl_absorpt_coefficient_mu 1.593
_exptl_absorpt_correction_T_max 0.7464
_exptl_absorpt_correction_T_min 0.6649
_exptl_absorpt_correction_type multi-scan
_exptl_absorpt_process_details '(SADABS; Sheldrick, 2004)'
_exptl_crystal_colour colourless
_exptl_crystal_density_diffrn 1.354
_exptl_crystal_description plate
_exptl_crystal_F_000 4075
_exptl_crystal_size_max 0.310
_exptl_crystal_size_mid 0.220
_exptl_crystal_size_min 0.060
_refine_diff_density_max 0.436
_refine_diff_density_min -0.533
_refine_diff_density_rms 0.095
_refine_ls_extinction_method none
_refine_ls_goodness_of_fit_ref 1.014
_refine_ls_hydrogen_treatment constr
_refine_ls_matrix_type full
_refine_ls_number_parameters 572
_refine_ls_number_reflns 15406
_refine_ls_number_restraints 12
_refine_ls_restrained_S_all 1.014
_refine_ls_R_factor_all 0.0991
_refine_ls_R_factor_gt 0.0461
_refine_ls_shift/su_max 0.001
_refine_ls_shift/su_mean 0.000
_refine_ls_structure_factor_coef Fsqd
_refine_ls_weighting_details 'w=1/[\s^2^(Fo^2^)+(0.0283P)^2^+4.4273P] where P=(Fo^2^+2Fc^2^)/3'
_refine_ls_weighting_scheme calc
_refine_ls_wR_factor_gt 0.0812
_refine_ls_wR_factor_ref 0.0969
_reflns_Friedel_coverage 0.000
_reflns_number_gt 9550
_reflns_number_total 15406
_reflns_threshold_expression 'I > 2\s(I)'
_cod_data_source_file ic6b00218_si_002.cif
_cod_data_source_block ah323a_Ter2P2As2Cl2
_cod_original_formula_sum 'C53.91 H55.91 As2 Cl2 P2 '
_cod_database_code 4347489
_shelx_space_group_comment
;
The symmetry employed for this shelxl refinement is uniquely defined
by the following loop, which should always be used as a source of
symmetry information in preference to the above space-group names.
They are only intended as comments.
;
_shelx_estimated_absorpt_t_min 0.638
_shelx_estimated_absorpt_t_max 0.910
_shelxl_version_number 2013-4

loop_
_space_group_symop_operation_xyz
'x, y, z'
'-x+1/2, -y, z+1/2'
'-x, y+1/2, -z+1/2'
'x+1/2, -y+1/2, -z'
'-x, -y, -z'
'x-1/2, y, -z-1/2'
'x, -y-1/2, z-1/2'
'-x-1/2, y-1/2, z'

loop_
_atom_site_label
_atom_site_type_symbol
_atom_site_fract_x
_atom_site_fract_y
_atom_site_fract_z
_atom_site_U_iso_or_equiv
_atom_site_adp_type
_atom_site_occupancy
_atom_site_site_symmetry_order
_atom_site_calc_flag
_atom_site_refinement_flags_posn
_atom_site_refinement_flags_adp
_atom_site_refinement_flags_occupancy
_atom_site_disorder_assembly
_atom_site_disorder_group
P1A P 0.56618(5) 0.19567(4) 0.10832(2) 0.01885(15) Uani 0.9846(4) 1 d D . P A 1
P2A P 0.36398(5) 0.22530(5) 0.13921(2) 0.01852(14) Uani 0.9846(4) 1 d D . P A 1
As1A As 0.41663(2) 0.10711(2) 0.11404(2) 0.0212(1) Uani 0.9846(4) 1 d D . P A 1
As2A As 0.54401(2) 0.22315(2) 0.15453(2) 0.0184(1) Uani 0.9846(4) 1 d D . P A 1
Cl1A Cl 0.4781(1) 0.01996(4) 0.14701(2) 0.0307(2) Uani 0.9846(4) 1 d D . P A 1
Cl2A Cl 0.5720(1) 0.36212(4) 0.15324(2) 0.0305(2) Uani 0.9846(4) 1 d D . P A 1
C49 C 0.4299(3) 0.3474(2) 0.05705(7) 0.0465(9) Uani 0.9846(4) 1 d . . P A 1
H49 H 0.4780 0.3351 0.0715 0.056 Uiso 0.9846(4) 1 calc R U P A 1
C50 C 0.4644(3) 0.3960(2) 0.03561(7) 0.0453(8) Uani 0.9846(4) 1 d . . P A 1
H50 H 0.5365 0.4170 0.0352 0.054 Uiso 0.9846(4) 1 calc R U P A 1
C51 C 0.3946(3) 0.4142(2) 0.01488(7) 0.0441(8) Uani 0.9846(4) 1 d . . P A 1
H51 H 0.4182 0.4479 0.0001 0.053 Uiso 0.9846(4) 1 calc R U P A 1
C52 C 0.2907(3) 0.3838(2) 0.01543(7) 0.0487(9) Uani 0.9846(4) 1 d . . P A 1
H52 H 0.2422 0.3966 0.0012 0.058 Uiso 0.9846(4) 1 calc R U P A 1
C53 C 0.2570(3) 0.3347(2) 0.03672(9) 0.0567(10) Uani 0.9846(4) 1 d . . P A 1
H53 H 0.1854 0.3130 0.0370 0.068 Uiso 0.9846(4) 1 calc R U P A 1
C54 C 0.3263(3) 0.3170(2) 0.05751(8) 0.0524(9) Uani 0.9846(4) 1 d . . P A 1
H54 H 0.3023 0.2836 0.0723 0.063 Uiso 0.9846(4) 1 calc R U P A 1
P1B P 0.374(2) 0.232(2) 0.1460(4) 0.01852(14) Uani 0.0154(4) 1 d D . P A 2
P2B P 0.5767(15) 0.211(2) 0.1154(4) 0.01885(15) Uani 0.0154(4) 1 d D . P A 2
As1B As 0.5366(12) 0.1673(11) 0.1592(3) 0.01844(6) Uani 0.0154(4) 1 d D . P A 2
As2B As 0.4027(12) 0.1599(10) 0.1051(3) 0.02117(7) Uani 0.0154(4) 1 d D . P A 2
Cl1B Cl 0.495(4) 0.0290(12) 0.1527(9) 0.03048(16) Uani 0.0154(4) 1 d D . P A 2
Cl2B Cl 0.354(3) 0.2627(18) 0.0771(5) 0.03072(18) Uani 0.0154(4) 1 d D . P A 2
C1 C 0.68108(19) 0.12329(14) 0.10339(5) 0.0193(5) Uani 1 1 d . . . . .
C2 C 0.77027(19) 0.11668(15) 0.12091(5) 0.0218(5) Uani 1 1 d . . . . .
C3 C 0.8524(2) 0.05887(17) 0.11446(6) 0.0295(6) Uani 1 1 d . . . . .
H3 H 0.9127 0.0536 0.1262 0.035 Uiso 1 1 calc R U . . .
C4 C 0.8483(2) 0.00975(18) 0.09170(6) 0.0327(7) Uani 1 1 d . . . . .
H4 H 0.9038 -0.0303 0.0881 0.039 Uiso 1 1 calc R U . . .
C5 C 0.7628(2) 0.01891(17) 0.07401(6) 0.0296(6) Uani 1 1 d . . . . .
H5 H 0.7606 -0.0145 0.0581 0.036 Uiso 1 1 calc R U . . .
C6 C 0.68009(19) 0.07630(15) 0.07917(5) 0.0216(5) Uani 1 1 d . . . . .
C7 C 0.78823(19) 0.17119(16) 0.14517(5) 0.0218(5) Uani 1 1 d . . . . .
C8 C 0.79002(19) 0.13485(17) 0.17118(5) 0.0249(6) Uani 1 1 d . . . . .
C9 C 0.8204(2) 0.18479(19) 0.19282(6) 0.0321(6) Uani 1 1 d . . . . .
H9 H 0.8207 0.1604 0.2103 0.038 Uiso 1 1 calc R U . . .
C10 C 0.8503(2) 0.26884(19) 0.18999(6) 0.0347(7) Uani 1 1 d . . . . .
C11 C 0.8457(2) 0.30409(18) 0.16442(6) 0.0316(7) Uani 1 1 d . . . . .
H11 H 0.8640 0.3621 0.1622 0.038 Uiso 1 1 calc R U . . .
C12 C 0.81521(19) 0.25702(17) 0.14200(5) 0.0254(6) Uani 1 1 d . . . . .
C13 C 0.7582(2) 0.04398(17) 0.17572(6) 0.0360(7) Uani 1 1 d . . . . .
H13A H 0.7018 0.0280 0.1628 0.054 Uiso 1 1 calc R U . . .
H13B H 0.7306 0.0373 0.1941 0.054 Uiso 1 1 calc R U . . .
H13C H 0.8215 0.0074 0.1732 0.054 Uiso 1 1 calc R U . . .
C14 C 0.8914(3) 0.3199(2) 0.21359(7) 0.0551(10) Uani 1 1 d . . . . .
H14A H 0.9706 0.3176 0.2140 0.083 Uiso 1 1 calc R U . . .
H14B H 0.8624 0.2964 0.2304 0.083 Uiso 1 1 calc R U . . .
H14C H 0.8679 0.3789 0.2117 0.083 Uiso 1 1 calc R U . . .
C15 C 0.8134(2) 0.29971(17) 0.11472(6) 0.0305(6) Uani 1 1 d . . . . .
H15A H 0.8497 0.2634 0.1015 0.046 Uiso 1 1 calc R U . . .
H15B H 0.8511 0.3542 0.1158 0.046 Uiso 1 1 calc R U . . .
H15C H 0.7383 0.3091 0.1092 0.046 Uiso 1 1 calc R U . . .
C16 C 0.5933(2) 0.08811(16) 0.05830(5) 0.0213(5) Uani 1 1 d . . . . .
C17 C 0.5962(2) 0.15936(16) 0.04143(5) 0.0255(6) Uani 1 1 d . . . . .
C18 C 0.5172(2) 0.16814(17) 0.02174(5) 0.0292(6) Uani 1 1 d . . . . .
H18 H 0.5195 0.2162 0.0102 0.035 Uiso 1 1 calc R U . . .
C19 C 0.4353(2) 0.10941(18) 0.01834(5) 0.0320(7) Uani 1 1 d . . . . .
C20 C 0.4345(2) 0.03932(17) 0.03512(6) 0.0298(6) Uani 1 1 d . . . . .
H20 H 0.3788 -0.0016 0.0330 0.036 Uiso 1 1 calc R U . . .
C21 C 0.5121(2) 0.02672(15) 0.05480(5) 0.0235(5) Uani 1 1 d . . . . .
C22 C 0.6842(2) 0.22545(18) 0.04385(6) 0.0370(7) Uani 1 1 d . . . . .
H22A H 0.6820 0.2630 0.0281 0.056 Uiso 1 1 calc R U . . .
H22B H 0.7549 0.1974 0.0447 0.056 Uiso 1 1 calc R U . . .
H22C H 0.6729 0.2588 0.0603 0.056 Uiso 1 1 calc R U . . .
C23 C 0.3499(3) 0.1210(2) -0.00294(6) 0.0470(8) Uani 1 1 d . . . . .
H23A H 0.3662 0.1718 -0.0136 0.071 Uiso 1 1 calc R U . . .
H23B H 0.2791 0.1274 0.0057 0.071 Uiso 1 1 calc R U . . .
H23C H 0.3489 0.0713 -0.0148 0.071 Uiso 1 1 calc R U . . .
C24 C 0.5084(2) -0.05250(17) 0.07185(6) 0.0328(7) Uani 1 1 d . . . . .
H24A H 0.4339 -0.0736 0.0727 0.049 Uiso 1 1 calc R U . . .
H24B H 0.5339 -0.0394 0.0901 0.049 Uiso 1 1 calc R U . . .
H24C H 0.5550 -0.0959 0.0638 0.049 Uiso 1 1 calc R U . . .
C25 C 0.27314(19) 0.18313(15) 0.16557(5) 0.0197(5) Uani 1 1 d . . . . .
C26 C 0.17625(19) 0.14568(15) 0.15655(5) 0.0226(5) Uani 1 1 d . . . . .
C27 C 0.1020(2) 0.11614(17) 0.17557(6) 0.0310(6) Uani 1 1 d . . . . .
H27 H 0.0370 0.0899 0.1696 0.037 Uiso 1 1 calc R U . . .
C28 C 0.1214(2) 0.12438(18) 0.20280(6) 0.0354(7) Uani 1 1 d . . . . .
H28 H 0.0705 0.1033 0.2155 0.043 Uiso 1 1 calc R U . . .
C29 C 0.2144(2) 0.16308(17) 0.21159(6) 0.0318(6) Uani 1 1 d . . . . .
H29 H 0.2269 0.1685 0.2304 0.038 Uiso 1 1 calc R U . . .
C30 C 0.2913(2) 0.19483(15) 0.19342(5) 0.0237(6) Uani 1 1 d . . . . .
C31 C 0.14746(18) 0.14272(15) 0.12745(5) 0.0209(5) Uani 1 1 d . . . . .
C32 C 0.15361(19) 0.06712(16) 0.11239(5) 0.0242(6) Uani 1 1 d . . . . .
C33 C 0.1251(2) 0.06874(17) 0.08528(6) 0.0291(6) Uani 1 1 d . . . . .
H33 H 0.1313 0.0181 0.0750 0.035 Uiso 1 1 calc R U . . .
C34 C 0.0882(2) 0.14127(18) 0.07279(6) 0.0314(6) Uani 1 1 d . . . . .
C35 C 0.0804(2) 0.21493(16) 0.08794(6) 0.0281(6) Uani 1 1 d . . . . .
H35 H 0.0542 0.2651 0.0796 0.034 Uiso 1 1 calc R U . . .
C36 C 0.10993(19) 0.21745(16) 0.11497(5) 0.0234(5) Uani 1 1 d . . . . .
C37 C 0.1857(2) -0.01520(16) 0.12545(6) 0.0336(7) Uani 1 1 d . . . . .
H37A H 0.2109 -0.0549 0.1116 0.050 Uiso 1 1 calc R U . . .
H37B H 0.1232 -0.0395 0.1348 0.050 Uiso 1 1 calc R U . . .
H37C H 0.2440 -0.0049 0.1384 0.050 Uiso 1 1 calc R U . . .
C38 C 0.0536(3) 0.1405(2) 0.04356(7) 0.0517(9) Uani 1 1 d . . . . .
H38A H 0.1045 0.1062 0.0330 0.078 Uiso 1 1 calc R U . . .
H38B H 0.0529 0.1986 0.0366 0.078 Uiso 1 1 calc R U . . .
H38C H -0.0191 0.1161 0.0421 0.078 Uiso 1 1 calc R U . . .
C39 C 0.1005(2) 0.29960(16) 0.13020(6) 0.0290(6) Uani 1 1 d . . . . .
H39A H 0.1722 0.3255 0.1320 0.043 Uiso 1 1 calc R U . . .
H39B H 0.0706 0.2886 0.1482 0.043 Uiso 1 1 calc R U . . .
H39C H 0.0525 0.3382 0.1204 0.043 Uiso 1 1 calc R U . . .
C40 C 0.3808(2) 0.24810(16) 0.20459(5) 0.0241(6) Uani 1 1 d . . . . .
C41 C 0.3684(2) 0.33662(17) 0.20469(5) 0.0281(6) Uani 1 1 d . . . . .
C42 C 0.4483(2) 0.38617(19) 0.21643(6) 0.0354(7) Uani 1 1 d . . . . .
H42 H 0.4394 0.4460 0.2166 0.042 Uiso 1 1 calc R U . . .
C43 C 0.5403(2) 0.3519(2) 0.22787(6) 0.0393(7) Uani 1 1 d . . . . .
C44 C 0.5509(2) 0.2644(2) 0.22762(5) 0.0377(7) Uani 1 1 d . . . . .
H44 H 0.6141 0.2398 0.2351 0.045 Uiso 1 1 calc R U . . .
C45 C 0.4722(2) 0.21122(18) 0.21674(5) 0.0310(6) Uani 1 1 d . . . . .
C46 C 0.2705(2) 0.37792(17) 0.19227(6) 0.0362(7) Uani 1 1 d . . . . .
H46A H 0.2735 0.3718 0.1726 0.054 Uiso 1 1 calc R U . . .
H46B H 0.2694 0.4382 0.1970 0.054 Uiso 1 1 calc R U . . .
H46C H 0.2048 0.3506 0.1991 0.054 Uiso 1 1 calc R U . . .
C47 C 0.6255(3) 0.4077(2) 0.24036(7) 0.0623(11) Uani 1 1 d . . . . .
H47A H 0.6871 0.3729 0.2460 0.093 Uiso 1 1 calc R U . . .
H47B H 0.5951 0.4368 0.2561 0.093 Uiso 1 1 calc R U . . .
H47C H 0.6497 0.4497 0.2271 0.093 Uiso 1 1 calc R U . . .
C48 C 0.4853(3) 0.11669(19) 0.21794(6) 0.0433(8) Uani 1 1 d . . . . .
H48A H 0.4723 0.0925 0.2000 0.065 Uiso 1 1 calc R U . . .
H48B H 0.4331 0.0930 0.2308 0.065 Uiso 1 1 calc R U . . .
H48C H 0.5589 0.1028 0.2238 0.065 Uiso 1 1 calc R U . . .

loop_
_atom_site_aniso_label
_atom_site_aniso_U_11
_atom_site_aniso_U_22
_atom_site_aniso_U_33
_atom_site_aniso_U_23
_atom_site_aniso_U_13
_atom_site_aniso_U_12
P1A 0.0158(3) 0.0227(4) 0.0180(3) 0.0002(3) 0.0002(3) 0.0013(2)
P2A 0.0140(3) 0.0217(3) 0.0198(4) 0.0015(3) 0.0006(3) 0.0003(3)
As1A 0.01682(13) 0.02432(14) 0.02237(14) -0.00373(11) 0.00084(11) -0.00157(11)
As2A 0.01479(12) 0.02218(14) 0.01835(12) -0.00089(11) -0.00005(10) 0.00073(10)
Cl1A 0.0344(5) 0.0229(3) 0.0349(5) 0.0026(3) -0.0009(3) 0.0007(3)
Cl2A 0.0240(3) 0.0246(3) 0.0429(4) -0.0087(3) 0.0061(3) -0.0060(3)
C49 0.059(2) 0.0336(18) 0.047(2) 0.0002(15) -0.0096(17) 0.0099(16)
C50 0.0389(19) 0.0362(18) 0.061(2) -0.0033(17) -0.0001(17) 0.0001(15)
C51 0.054(2) 0.0428(19) 0.0354(19) -0.0075(15) 0.0086(16) 0.0026(16)
C52 0.048(2) 0.056(2) 0.043(2) -0.0155(17) -0.0088(17) 0.0075(17)
C53 0.041(2) 0.053(2) 0.076(3) -0.013(2) 0.008(2) -0.0066(18)
C54 0.065(3) 0.0344(19) 0.058(2) 0.0022(17) 0.021(2) 0.0011(18)
P1B 0.0140(3) 0.0217(3) 0.0198(4) 0.0015(3) 0.0006(3) 0.0003(3)
P2B 0.0158(3) 0.0227(4) 0.0180(3) 0.0002(3) 0.0002(3) 0.0013(2)
As1B 0.01479(12) 0.02218(14) 0.01835(12) -0.00089(11) -0.00005(10) 0.00073(10)
As2B 0.01682(13) 0.02432(14) 0.02237(14) -0.00373(11) 0.00084(11) -0.00157(11)
Cl1B 0.0240(3) 0.0246(3) 0.0429(4) -0.0087(3) 0.0061(3) -0.0060(3)
Cl2B 0.0344(5) 0.0229(3) 0.0349(5) 0.0026(3) -0.0009(3) 0.0007(3)
C1 0.0170(12) 0.0185(12) 0.0225(13) 0.0021(10) 0.0017(10) 0.0000(9)
C2 0.0167(12) 0.0246(13) 0.0241(13) -0.0016(10) 0.0003(10) 0.0000(10)
C3 0.0170(13) 0.0353(15) 0.0363(16) -0.0049(13) -0.0038(12) 0.0059(11)
C4 0.0198(14) 0.0374(16) 0.0409(18) -0.0121(13) -0.0002(12) 0.0108(12)
C5 0.0274(15) 0.0345(16) 0.0270(15) -0.0102(12) 0.0006(12) 0.0056(12)
C6 0.0182(13) 0.0248(13) 0.0218(13) 0.0011(10) 0.0017(10) -0.0009(10)
C7 0.0126(12) 0.0287(14) 0.0242(14) -0.0027(11) -0.0010(10) 0.0004(10)
C8 0.0158(12) 0.0342(15) 0.0246(14) 0.0010(11) -0.0025(10) 0.0066(11)
C9 0.0235(14) 0.0493(18) 0.0234(15) -0.0042(13) -0.0055(11) 0.0078(13)
C10 0.0232(14) 0.0457(18) 0.0351(17) -0.0147(14) -0.0083(12) 0.0084(13)
C11 0.0198(14) 0.0306(15) 0.0445(18) -0.0076(13) -0.0033(12) -0.0016(11)
C12 0.0149(12) 0.0306(14) 0.0305(15) -0.0025(12) -0.0023(11) 0.0007(11)
C13 0.0374(17) 0.0369(17) 0.0337(17) 0.0055(13) -0.0041(13) 0.0042(13)
C14 0.056(2) 0.063(2) 0.046(2) -0.0210(18) -0.0202(18) 0.0054(18)
C15 0.0230(14) 0.0331(15) 0.0352(16) 0.0042(12) 0.0006(12) -0.0070(11)
C16 0.0209(13) 0.0267(13) 0.0163(12) -0.0021(10) 0.0023(10) 0.0044(10)
C17 0.0292(14) 0.0278(14) 0.0195(13) 0.0000(11) 0.0078(11) 0.0008(11)
C18 0.0402(17) 0.0303(15) 0.0171(13) 0.0030(11) 0.0025(12) 0.0090(13)
C19 0.0355(17) 0.0375(16) 0.0229(14) -0.0047(12) -0.0038(12) 0.0124(13)
C20 0.0291(16) 0.0303(15) 0.0302(15) -0.0061(12) -0.0065(12) 0.0015(12)
C21 0.0272(14) 0.0217(13) 0.0217(13) -0.0024(10) -0.0028(11) 0.0031(11)
C22 0.0410(18) 0.0403(17) 0.0297(16) 0.0084(13) 0.0094(13) -0.0082(14)
C23 0.047(2) 0.056(2) 0.0381(19) 0.0000(16) -0.0166(15) 0.0127(16)
C24 0.0395(17) 0.0271(15) 0.0319(16) 0.0027(12) -0.0051(13) -0.0030(13)
C25 0.0185(12) 0.0174(12) 0.0231(13) 0.0024(10) 0.0032(10) 0.0021(10)
C26 0.0192(12) 0.0212(13) 0.0276(14) 0.0021(11) 0.0031(11) -0.0010(10)
C27 0.0251(15) 0.0315(15) 0.0365(17) 0.0031(12) 0.0063(12) -0.0070(12)
C28 0.0360(17) 0.0399(17) 0.0304(16) 0.0031(13) 0.0145(13) -0.0086(13)
C29 0.0383(17) 0.0353(16) 0.0219(14) 0.0006(12) 0.0087(12) -0.0017(13)
C30 0.0254(14) 0.0230(13) 0.0225(14) 0.0018(10) 0.0012(11) 0.0051(11)
C31 0.0118(12) 0.0241(13) 0.0268(14) 0.0005(11) 0.0016(10) -0.0044(10)
C32 0.0165(12) 0.0216(13) 0.0344(15) 0.0006(11) -0.0026(11) -0.0030(10)
C33 0.0276(15) 0.0238(14) 0.0359(17) -0.0061(12) -0.0033(12) -0.0023(11)
C34 0.0295(15) 0.0323(15) 0.0323(16) 0.0009(12) -0.0068(13) -0.0045(13)
C35 0.0225(13) 0.0251(14) 0.0368(16) 0.0049(12) -0.0046(12) 0.0002(11)
C36 0.0128(12) 0.0251(13) 0.0324(15) 0.0006(12) 0.0014(10) -0.0007(10)
C37 0.0343(16) 0.0230(14) 0.0434(18) 0.0009(12) -0.0067(14) -0.0018(12)
C38 0.074(3) 0.0423(19) 0.039(2) -0.0032(15) -0.0218(17) -0.0012(17)
C39 0.0204(14) 0.0246(14) 0.0420(17) -0.0004(12) -0.0042(12) 0.0036(11)
C40 0.0233(13) 0.0315(14) 0.0176(13) -0.0006(10) 0.0030(10) -0.0001(11)
C41 0.0368(16) 0.0315(15) 0.0160(13) 0.0017(11) 0.0029(11) -0.0036(12)
C42 0.0475(19) 0.0355(16) 0.0231(15) -0.0021(12) 0.0041(13) -0.0097(14)
C43 0.0374(17) 0.059(2) 0.0211(15) -0.0033(14) 0.0035(13) -0.0148(16)
C44 0.0274(15) 0.067(2) 0.0189(14) -0.0015(14) -0.0012(12) 0.0026(15)
C45 0.0344(16) 0.0423(17) 0.0164(13) -0.0020(12) 0.0029(11) 0.0052(13)
C46 0.0505(19) 0.0260(15) 0.0321(16) -0.0007(12) -0.0022(14) 0.0016(13)
C47 0.058(2) 0.084(3) 0.045(2) 0.000(2) -0.0058(18) -0.032(2)
C48 0.0462(19) 0.050(2) 0.0336(18) 0.0025(15) -0.0049(15) 0.0152(16)

loop_
_atom_type_symbol
_atom_type_description
_atom_type_scat_dispersion_real
_atom_type_scat_dispersion_imag
_atom_type_scat_source
C C 0.0033 0.0016 'International Tables Vol C Tables 4.2.6.8 and 6.1.1.4'
H H 0.0000 0.0000 'International Tables Vol C Tables 4.2.6.8 and 6.1.1.4'
P P 0.1023 0.0942 'International Tables Vol C Tables 4.2.6.8 and 6.1.1.4'
Cl Cl 0.1484 0.1585 'International Tables Vol C Tables 4.2.6.8 and 6.1.1.4'
As As 0.0499 2.0058 'International Tables Vol C Tables 4.2.6.8 and 6.1.1.4'

loop_
_geom_angle_atom_site_label_1
_geom_angle_atom_site_label_2
_geom_angle_atom_site_label_3
_geom_angle
C1 P1A As1A 104.84(8)
C1 P1A As2A 109.54(8)
As1A P1A As2A 84.23(2)
C25 P2A As1A 105.09(8)
C25 P2A As2A 109.94(8)
As1A P2A As2A 84.13(2)
Cl1A As1A P1A 100.67(3)
Cl1A As1A P2A 101.05(3)
P1A As1A P2A 78.93(2)
Cl2A As2A P1A 97.81(3)
Cl2A As2A P2A 97.11(3)
P1A As2A P2A 78.32(2)
C54 C49 C50 119.8(3)
C54 C49 H49 120.1
C50 C49 H49 120.1
C51 C50 C49 120.0(3)
C51 C50 H50 120.0
C49 C50 H50 120.0
C52 C51 C50 120.1(3)
C52 C51 H51 120.0
C50 C51 H51 120.0
C51 C52 C53 119.7(3)
C51 C52 H52 120.1
C53 C52 H52 120.1
C54 C53 C52 120.3(3)
C54 C53 H53 119.8
C52 C53 H53 119.8
C49 C54 C53 120.1(3)
C49 C54 H54 120.0
C53 C54 H54 120.0
C25 P1B As1B 105.5(14)
C25 P1B As2B 112.0(18)
As1B P1B As2B 84.6(5)
C1 P2B As1B 102.3(13)
C1 P2B As2B 107.0(15)
As1B P2B As2B 84.7(5)
Cl1B As1B P2B 101.4(9)
Cl1B As1B P1B 100.4(8)
P2B As1B P1B 78.1(6)
Cl2B As2B P1B 98.5(8)
Cl2B As2B P2B 97.6(8)
P1B As2B P2B 77.6(6)
C2 C1 C6 119.6(2)
C2 C1 P1A 124.67(19)
C6 C1 P1A 115.63(18)
C2 C1 P2B 112.1(6)
C6 C1 P2B 128.0(6)
C3 C2 C1 118.3(2)
C3 C2 C7 116.8(2)
C1 C2 C7 124.8(2)
C4 C3 C2 121.9(2)
C4 C3 H3 119.0
C2 C3 H3 119.0
C3 C4 C5 119.5(2)
C3 C4 H4 120.2
C5 C4 H4 120.2
C4 C5 C6 120.9(2)
C4 C5 H5 119.5
C6 C5 H5 119.5
C5 C6 C1 119.5(2)
C5 C6 C16 118.6(2)
C1 C6 C16 121.8(2)
C12 C7 C8 119.4(2)
C12 C7 C2 120.0(2)
C8 C7 C2 120.3(2)
C9 C8 C7 118.8(2)
C9 C8 C13 119.8(2)
C7 C8 C13 121.3(2)
C8 C9 C10 122.6(3)
C8 C9 H9 118.7
C10 C9 H9 118.7
C9 C10 C11 117.8(3)
C9 C10 C14 121.5(3)
C11 C10 C14 120.6(3)
C10 C11 C12 121.9(3)
C10 C11 H11 119.0
C12 C11 H11 119.0
C11 C12 C7 119.4(3)
C11 C12 C15 118.9(2)
C7 C12 C15 121.8(2)
C8 C13 H13A 109.5
C8 C13 H13B 109.5
H13A C13 H13B 109.5
C8 C13 H13C 109.5
H13A C13 H13C 109.5
H13B C13 H13C 109.5
C10 C14 H14A 109.5
C10 C14 H14B 109.5
H14A C14 H14B 109.5
C10 C14 H14C 109.5
H14A C14 H14C 109.5
H14B C14 H14C 109.5
C12 C15 H15A 109.5
C12 C15 H15B 109.5
H15A C15 H15B 109.5
C12 C15 H15C 109.5
H15A C15 H15C 109.5
H15B C15 H15C 109.5
C17 C16 C21 119.8(2)
C17 C16 C6 119.5(2)
C21 C16 C6 120.6(2)
C18 C17 C16 118.8(2)
C18 C17 C22 119.6(2)
C16 C17 C22 121.6(2)
C19 C18 C17 122.3(3)
C19 C18 H18 118.9
C17 C18 H18 118.9
C18 C19 C20 117.9(2)
C18 C19 C23 121.2(3)
C20 C19 C23 121.0(3)
C21 C20 C19 122.3(3)
C21 C20 H20 118.8
C19 C20 H20 118.8
C20 C21 C16 118.9(2)
C20 C21 C24 119.6(2)
C16 C21 C24 121.5(2)
C17 C22 H22A 109.5
C17 C22 H22B 109.5
H22A C22 H22B 109.5
C17 C22 H22C 109.5
H22A C22 H22C 109.5
H22B C22 H22C 109.5
C19 C23 H23A 109.5
C19 C23 H23B 109.5
H23A C23 H23B 109.5
C19 C23 H23C 109.5
H23A C23 H23C 109.5
H23B C23 H23C 109.5
C21 C24 H24A 109.5
C21 C24 H24B 109.5
H24A C24 H24B 109.5
C21 C24 H24C 109.5
H24A C24 H24C 109.5
H24B C24 H24C 109.5
C26 C25 C30 120.1(2)
C26 C25 P1B 127.7(7)
C30 C25 P1B 111.7(7)
C26 C25 P2A 116.28(18)
C30 C25 P2A 123.30(19)
C27 C26 C25 119.0(2)
C27 C26 C31 119.2(2)
C25 C26 C31 121.7(2)
C28 C27 C26 121.1(3)
C28 C27 H27 119.5
C26 C27 H27 119.5
C29 C28 C27 120.0(3)
C29 C28 H28 120.0
C27 C28 H28 120.0
C28 C29 C30 121.5(3)
C28 C29 H29 119.3
C30 C29 H29 119.3
C29 C30 C25 118.3(2)
C29 C30 C40 117.6(2)
C25 C30 C40 123.6(2)
C32 C31 C36 119.5(2)
C32 C31 C26 121.9(2)
C36 C31 C26 118.6(2)
C33 C32 C31 118.9(2)
C33 C32 C37 120.0(2)
C31 C32 C37 121.1(2)
C34 C33 C32 122.3(3)
C34 C33 H33 118.9
C32 C33 H33 118.9
C33 C34 C35 118.3(3)
C33 C34 C38 121.2(3)
C35 C34 C38 120.5(3)
C34 C35 C36 121.9(2)
C34 C35 H35 119.0
C36 C35 H35 119.0
C35 C36 C31 119.1(2)
C35 C36 C39 119.2(2)
C31 C36 C39 121.7(2)
C32 C37 H37A 109.5
C32 C37 H37B 109.5
H37A C37 H37B 109.5
C32 C37 H37C 109.5
H37A C37 H37C 109.5
H37B C37 H37C 109.5
C34 C38 H38A 109.5
C34 C38 H38B 109.5
H38A C38 H38B 109.5
C34 C38 H38C 109.5
H38A C38 H38C 109.5
H38B C38 H38C 109.5
C36 C39 H39A 109.5
C36 C39 H39B 109.5
H39A C39 H39B 109.5
C36 C39 H39C 109.5
H39A C39 H39C 109.5
H39B C39 H39C 109.5
C41 C40 C45 119.8(2)
C41 C40 C30 118.7(2)
C45 C40 C30 121.4(2)
C42 C41 C40 118.9(3)
C42 C41 C46 120.0(3)
C40 C41 C46 121.1(2)
C43 C42 C41 122.6(3)
C43 C42 H42 118.7
C41 C42 H42 118.7
C42 C43 C44 117.6(3)
C42 C43 C47 121.1(3)
C44 C43 C47 121.3(3)
C43 C44 C45 122.5(3)
C43 C44 H44 118.7
C45 C44 H44 118.7
C44 C45 C40 118.5(3)
C44 C45 C48 120.5(3)
C40 C45 C48 121.0(3)
C41 C46 H46A 109.5
C41 C46 H46B 109.5
H46A C46 H46B 109.5
C41 C46 H46C 109.5
H46A C46 H46C 109.5
H46B C46 H46C 109.5
C43 C47 H47A 109.5
C43 C47 H47B 109.5
H47A C47 H47B 109.5
C43 C47 H47C 109.5
H47A C47 H47C 109.5
H47B C47 H47C 109.5
C45 C48 H48A 109.5
C45 C48 H48B 109.5
H48A C48 H48B 109.5
C45 C48 H48C 109.5
H48A C48 H48C 109.5
H48B C48 H48C 109.5

loop_
_geom_bond_atom_site_label_1
_geom_bond_atom_site_label_2
_geom_bond_distance
P1A C1 1.839(2)
P1A As1A 2.3346(7)
P1A As2A 2.3498(7)
P2A C25 1.848(2)
P2A As1A 2.3367(7)
P2A As2A 2.3520(7)
As1A Cl1A 2.2681(8)
As2A Cl2A 2.2208(7)
C49 C54 1.369(5)
C49 C50 1.379(5)
C49 H49 0.9500
C50 C51 1.373(5)
C50 H50 0.9500
C51 C52 1.371(5)
C51 H51 0.9500
C52 C53 1.374(5)
C52 H52 0.9500
C53 C54 1.369(5)
C53 H53 0.9500
C54 H54 0.9500
P1B C25 1.76(4)
P1B As1B 2.342(10)
P1B As2B 2.350(10)
P2B C1 1.98(4)
P2B As1B 2.336(10)
P2B As2B 2.352(10)
As1B Cl1B 2.267(10)
As2B Cl2B 2.216(10)
C1 C2 1.408(3)
C1 C6 1.412(3)
C2 C3 1.402(3)
C2 C7 1.496(3)
C3 C4 1.371(4)
C3 H3 0.9500
C4 C5 1.381(4)
C4 H4 0.9500
C5 C6 1.390(3)
C5 H5 0.9500
C6 C16 1.503(3)
C7 C12 1.403(4)
C7 C8 1.412(3)
C8 C9 1.384(4)
C8 C13 1.504(4)
C9 C10 1.384(4)
C9 H9 0.9500
C10 C11 1.386(4)
C10 C14 1.510(4)
C11 C12 1.390(4)
C11 H11 0.9500
C12 C15 1.512(4)
C13 H13A 0.9800
C13 H13B 0.9800
C13 H13C 0.9800
C14 H14A 0.9800
C14 H14B 0.9800
C14 H14C 0.9800
C15 H15A 0.9800
C15 H15B 0.9800
C15 H15C 0.9800
C16 C17 1.402(3)
C16 C21 1.406(3)
C17 C18 1.388(4)
C17 C22 1.512(4)
C18 C19 1.383(4)
C18 H18 0.9500
C19 C20 1.384(4)
C19 C23 1.504(4)
C20 C21 1.383(4)
C20 H20 0.9500
C21 C24 1.510(3)
C22 H22A 0.9800
C22 H22B 0.9800
C22 H22C 0.9800
C23 H23A 0.9800
C23 H23B 0.9800
C23 H23C 0.9800
C24 H24A 0.9800
C24 H24B 0.9800
C24 H24C 0.9800
C25 C26 1.409(3)
C25 C30 1.412(3)
C26 C27 1.397(3)
C26 C31 1.488(3)
C27 C28 1.379(4)
C27 H27 0.9500
C28 C29 1.372(4)
C28 H28 0.9500
C29 C30 1.403(3)
C29 H29 0.9500
C30 C40 1.496(4)
C31 C32 1.410(3)
C31 C36 1.410(3)
C32 C33 1.390(4)
C32 C37 1.505(3)
C33 C34 1.379(4)
C33 H33 0.9500
C34 C35 1.388(4)
C34 C38 1.512(4)
C35 C36 1.390(4)
C35 H35 0.9500
C36 C39 1.505(3)
C37 H37A 0.9800
C37 H37B 0.9800
C37 H37C 0.9800
C38 H38A 0.9800
C38 H38B 0.9800
C38 H38C 0.9800
C39 H39A 0.9800
C39 H39B 0.9800
C39 H39C 0.9800
C40 C41 1.405(4)
C40 C45 1.407(4)
C41 C42 1.388(4)
C41 C46 1.506(4)
C42 C43 1.381(4)
C42 H42 0.9500
C43 C44 1.387(4)
C43 C47 1.506(4)
C44 C45 1.393(4)
C44 H44 0.9500
C45 C48 1.501(4)
C46 H46A 0.9800
C46 H46B 0.9800
C46 H46C 0.9800
C47 H47A 0.9800
C47 H47B 0.9800
C47 H47C 0.9800
C48 H48A 0.9800
C48 H48B 0.9800
C48 H48C 0.9800

loop_
_geom_torsion_atom_site_label_1
_geom_torsion_atom_site_label_2
_geom_torsion_atom_site_label_3
_geom_torsion_atom_site_label_4
_geom_torsion
C54 C49 C50 C51 0.4(5)
C49 C50 C51 C52 -0.2(5)
C50 C51 C52 C53 -0.4(5)
C51 C52 C53 C54 0.8(5)
C50 C49 C54 C53 0.1(5)
C52 C53 C54 C49 -0.7(5)
As1A P1A C1 C2 -116.5(2)
As2A P1A C1 C2 -27.5(2)
As1A P1A C1 C6 67.86(19)
As2A P1A C1 C6 156.92(16)
As1A P1A C1 P2B -123(3)
As2A P1A C1 P2B -34(3)
C6 C1 C2 C3 -4.2(4)
P1A C1 C2 C3 -179.62(19)
P2B C1 C2 C3 -178.1(7)
C6 C1 C2 C7 171.5(2)
P1A C1 C2 C7 -4.0(4)
P2B C1 C2 C7 -2.5(7)
C1 C2 C3 C4 0.5(4)
C7 C2 C3 C4 -175.5(3)
C2 C3 C4 C5 2.2(4)
C3 C4 C5 C6 -1.0(4)
C4 C5 C6 C1 -2.7(4)
C4 C5 C6 C16 175.7(3)
C2 C1 C6 C5 5.3(4)
P1A C1 C6 C5 -178.85(19)
P2B C1 C6 C5 178.2(8)
C2 C1 C6 C16 -173.1(2)
P1A C1 C6 C16 2.8(3)
P2B C1 C6 C16 -0.2(9)
C3 C2 C7 C12 105.4(3)
C1 C2 C7 C12 -70.3(3)
C3 C2 C7 C8 -67.6(3)
C1 C2 C7 C8 116.7(3)
C12 C7 C8 C9 -1.2(3)
C2 C7 C8 C9 171.8(2)
C12 C7 C8 C13 177.9(2)
C2 C7 C8 C13 -9.0(4)
C7 C8 C9 C10 -0.7(4)
C13 C8 C9 C10 -179.8(2)
C8 C9 C10 C11 2.1(4)
C8 C9 C10 C14 -175.1(3)
C9 C10 C11 C12 -1.7(4)
C14 C10 C11 C12 175.6(3)
C10 C11 C12 C7 -0.1(4)
C10 C11 C12 C15 -179.3(2)
C8 C7 C12 C11 1.6(4)
C2 C7 C12 C11 -171.5(2)
C8 C7 C12 C15 -179.2(2)
C2 C7 C12 C15 7.7(3)
C5 C6 C16 C17 -101.9(3)
C1 C6 C16 C17 76.5(3)
C5 C6 C16 C21 75.4(3)
C1 C6 C16 C21 -106.2(3)
C21 C16 C17 C18 0.9(4)
C6 C16 C17 C18 178.2(2)
C21 C16 C17 C22 -177.9(2)
C6 C16 C17 C22 -0.6(4)
C16 C17 C18 C19 0.5(4)
C22 C17 C18 C19 179.3(3)
C17 C18 C19 C20 -1.0(4)
C17 C18 C19 C23 179.3(3)
C18 C19 C20 C21 0.0(4)
C23 C19 C20 C21 179.8(3)
C19 C20 C21 C16 1.4(4)
C19 C20 C21 C24 -178.1(3)
C17 C16 C21 C20 -1.8(4)
C6 C16 C21 C20 -179.1(2)
C17 C16 C21 C24 177.7(2)
C6 C16 C21 C24 0.4(4)
As1B P1B C25 C26 -128.4(7)
As2B P1B C25 C26 -38.0(14)
As1B P1B C25 C30 59.6(12)
As2B P1B C25 C30 150.0(6)
As1B P1B C25 P2A -119(5)
As2B P1B C25 P2A -29(3)
As1A P2A C25 C26 -63.74(19)
As2A P2A C25 C26 -152.88(16)
As1A P2A C25 C30 123.05(19)
As2A P2A C25 C30 33.9(2)
As1A P2A C25 P1B 124(4)
As2A P2A C25 P1B 35(4)
C30 C25 C26 C27 -3.7(4)
P1B C25 C26 C27 -175.1(11)
P2A C25 C26 C27 -177.10(19)
C30 C25 C26 C31 171.7(2)
P1B C25 C26 C31 0.2(11)
P2A C25 C26 C31 -1.8(3)
C25 C26 C27 C28 1.1(4)
C31 C26 C27 C28 -174.4(3)
C26 C27 C28 C29 0.8(4)
C27 C28 C29 C30 -0.1(4)
C28 C29 C30 C25 -2.5(4)
C28 C29 C30 C40 170.3(3)
C26 C25 C30 C29 4.3(3)
P1B C25 C30 C29 177.1(9)
P2A C25 C30 C29 177.29(19)
C26 C25 C30 C40 -168.0(2)
P1B C25 C30 C40 4.7(9)
P2A C25 C30 C40 5.0(3)
C27 C26 C31 C32 -78.6(3)
C25 C26 C31 C32 106.1(3)
C27 C26 C31 C36 99.5(3)
C25 C26 C31 C36 -75.8(3)
C36 C31 C32 C33 1.7(4)
C26 C31 C32 C33 179.8(2)
C36 C31 C32 C37 -175.7(2)
C26 C31 C32 C37 2.4(4)
C31 C32 C33 C34 -1.8(4)
C37 C32 C33 C34 175.6(3)
C32 C33 C34 C35 0.5(4)
C32 C33 C34 C38 -177.5(3)
C33 C34 C35 C36 0.9(4)
C38 C34 C35 C36 178.9(3)
C34 C35 C36 C31 -0.9(4)
C34 C35 C36 C39 179.4(2)
C32 C31 C36 C35 -0.4(3)
C26 C31 C36 C35 -178.5(2)
C32 C31 C36 C39 179.2(2)
C26 C31 C36 C39 1.1(3)
C29 C30 C40 C41 -94.2(3)
C25 C30 C40 C41 78.2(3)
C29 C30 C40 C45 80.9(3)
C25 C30 C40 C45 -106.8(3)
C45 C40 C41 C42 1.2(4)
C30 C40 C41 C42 176.3(2)
C45 C40 C41 C46 -178.9(2)
C30 C40 C41 C46 -3.8(4)
C40 C41 C42 C43 0.5(4)
C46 C41 C42 C43 -179.3(3)
C41 C42 C43 C44 -0.7(4)
C41 C42 C43 C47 179.8(3)
C42 C43 C44 C45 -1.0(4)
C47 C43 C44 C45 178.5(3)
C43 C44 C45 C40 2.7(4)
C43 C44 C45 C48 -177.5(3)
C41 C40 C45 C44 -2.7(4)
C30 C40 C45 C44 -177.7(2)
C41 C40 C45 C48 177.5(2)
C30 C40 C45 C48 2.5(4)
